data_2300002
loop_
_publ_author_name
'Dominique Grebille'
'Sebastien Lambert'
'Francoise Bouree'
'Vaclav Petricek'

_publ_section_title
;
 Contribution of powder diffraction for structure refinements of
 aperiodic misfit cobalt oxides
;
_journal_issue 5
_journal_name_full 'Journal of Applied Crystallography'
_journal_page_first 823
_journal_page_last 831
_journal_paper_doi 10.1107/S0021889804018096
_journal_volume 37
_journal_year 2004
_chemical_formula_sum 'Ca0.816 Co0.28 Cu0.72 O2'
_chemical_formula_weight 127
_chemical_name_systematic ' ?'
_symmetry_cell_setting orthorhombic
_symmetry_space_group_name_H-M ?P?
_cell_angle_alpha 90
_cell_angle_beta 90
_cell_angle_gamma 90
_cell_formula_units_Z 4
_cell_length_a 2.7954
_cell_length_b 6.3078
_cell_length_c 10.6017
_cell_volume 186.938
_computing_publication_material '(Jana2000; Petricek and Dusek, 2000)'
_computing_structure_refinement '(Jana2000; Petricek and Dusek, 2000)'
_diffrn_radiation_probe neutron
_diffrn_radiation_type neutron
_diffrn_radiation_wavelength 1.2251
_exptl_absorpt_process_details '(Jana2000; Petricek and Dusek, 2000)'
_exptl_crystal_density_diffrn 4.5095
_exptl_crystal_F_000 243
_refine_ls_extinction_method none
_refine_ls_number_parameters 41
_refine_ls_R_factor_all 0.0287
_refine_ls_R_factor_gt 0.0269
_refine_ls_shift/su_max 0.0462
_refine_ls_shift/su_mean 0.0077
_refine_ls_weighting_scheme sigma
_refine_ls_wR_factor_gt 0.0241
_refine_ls_wR_factor_ref 0.0243
_cod_data_source_file cg5006.cif
_cod_data_source_block I
_cod_original_cell_volume 186.9367
_cod_database_code 2300002

loop_
_atom_site_label
_atom_site_fract_x
_atom_site_fract_y
_atom_site_fract_z
_atom_site_U_iso_or_equiv
_atom_site_adp_type
_atom_site_calc_flag
_atom_site_refinement_flags
_atom_site_occupancy
_atom_site_disorder_assembly
_atom_site_disorder_group
_atom_site_type_symbol
Cu1 0 0 0 0.0073(3) Uani d . 1 . . Cu
Co1a 0 0 0 0.0073(3) Uani d . 0.503(11) . . Co
Cu2 0 0 0 0.0073(3) Uani d . 1 . . Cu
Co2a 0 0 0 0.0073(3) Uani d . 0.503(11) . . Co
O1 0.5 0 -0.12013(6) 0.0078(3) Uani d . 1 . . O
Ca 0 0.25 0.25 0.0107(5) Uani d . 1 . . Ca

loop_
_atom_site_aniso_label
_atom_site_aniso_U_11
_atom_site_aniso_U_22
_atom_site_aniso_U_33
_atom_site_aniso_U_12
_atom_site_aniso_U_13
_atom_site_aniso_U_23
_atom_site_aniso_type_symbol
Cu1 0.0063(5) 0.0105(6) 0.0051(6) 0 0 -0.0023(11) Cu
Co1a 0.0063(5) 0.0105(6) 0.0051(6) 0 0 -0.0023(11) Co
Cu2 0.0063(5) 0.0105(6) 0.0051(6) 0 0 -0.0023(11) Cu
Co2a 0.0063(5) 0.0105(6) 0.0051(6) 0 0 -0.0023(11) Co
O1 0.0052(4) 0.0130(5) 0.0052(4) 0 0 0 O
Ca 0.0191(11) 0.0042(7) 0.0087(8) 0 0 0 Ca

loop_
_atom_type_symbol
_atom_type_scat_source
Ca International_Tables_Vol_C
Cu International_Tables_Vol_C
Co International_Tables_Vol_C
O International_Tables_Vol_C

loop_
_geom_angle_atom_site_label_1
_geom_angle_atom_site_label_2
_geom_angle_atom_site_label_3
_geom_angle_site_symmetry_1
_geom_angle_site_symmetry_3
_geom_angle_publ_flag
O1 Cu1 O1 1_455 . yes
O1 Cu1 O1 1_455 9_445 yes
O1 Cu1 O1 1_455 9_455 yes
O1 Cu1 O1 1_455 5_555 yes
O1 Cu1 O1 1_455 5_655 yes
O1 Cu1 O1 1_455 13_545 yes
O1 Cu1 O1 1_455 13_555 yes
O1 Cu1 O1 . 1_455 yes
O1 Cu1 O1 . 9_445 yes
O1 Cu1 O1 . 9_455 yes
O1 Cu1 O1 . 5_555 yes
O1 Cu1 O1 . 5_655 yes
O1 Cu1 O1 . 13_545 yes
O1 Cu1 O1 . 13_555 yes
O1 Cu1 O1 5_555 1_455 yes
O1 Cu1 O1 5_555 . yes
O1 Cu1 O1 5_555 9_445 yes
O1 Cu1 O1 5_555 9_455 yes
O1 Cu1 O1 5_555 5_655 yes
O1 Cu1 O1 5_555 13_545 yes
O1 Cu1 O1 5_555 13_555 yes
O1 Cu1 O1 5_655 1_455 yes
O1 Cu1 O1 5_655 . yes
O1 Cu1 O1 5_655 9_445 yes
O1 Cu1 O1 5_655 9_455 yes
O1 Cu1 O1 5_655 5_555 yes
O1 Cu1 O1 5_655 13_545 yes
O1 Cu1 O1 5_655 13_555 yes
O1 Co1a O1 1_455 . yes
O1 Co1a O1 1_455 9_445 yes
O1 Co1a O1 1_455 9_455 yes
O1 Co1a O1 1_455 5_555 yes
O1 Co1a O1 1_455 5_655 yes
O1 Co1a O1 1_455 13_545 yes
O1 Co1a O1 1_455 13_555 yes
O1 Co1a O1 . 1_455 yes
O1 Co1a O1 . 9_445 yes
O1 Co1a O1 . 9_455 yes
O1 Co1a O1 . 5_555 yes
O1 Co1a O1 . 5_655 yes
O1 Co1a O1 . 13_545 yes
O1 Co1a O1 . 13_555 yes
O1 Co1a O1 5_555 1_455 yes
O1 Co1a O1 5_555 . yes
O1 Co1a O1 5_555 9_445 yes
O1 Co1a O1 5_555 9_455 yes
O1 Co1a O1 5_555 5_655 yes
O1 Co1a O1 5_555 13_545 yes
O1 Co1a O1 5_555 13_555 yes
O1 Co1a O1 5_655 1_455 yes
O1 Co1a O1 5_655 . yes
O1 Co1a O1 5_655 9_445 yes
O1 Co1a O1 5_655 9_455 yes
O1 Co1a O1 5_655 5_555 yes
O1 Co1a O1 5_655 13_545 yes
O1 Co1a O1 5_655 13_555 yes
O1 Cu2 O1 1_455 . yes
O1 Cu2 O1 1_455 9_445 yes
O1 Cu2 O1 1_455 9_455 yes
O1 Cu2 O1 1_455 5_555 yes
O1 Cu2 O1 1_455 5_655 yes
O1 Cu2 O1 1_455 13_545 yes
O1 Cu2 O1 1_455 13_555 yes
O1 Cu2 O1 . 1_455 yes
O1 Cu2 O1 . 9_445 yes
O1 Cu2 O1 . 9_455 yes
O1 Cu2 O1 . 5_555 yes
O1 Cu2 O1 . 5_655 yes
O1 Cu2 O1 . 13_545 yes
O1 Cu2 O1 . 13_555 yes
O1 Cu2 O1 5_555 1_455 yes
O1 Cu2 O1 5_555 . yes
O1 Cu2 O1 5_555 9_445 yes
O1 Cu2 O1 5_555 9_455 yes
O1 Cu2 O1 5_555 5_655 yes
O1 Cu2 O1 5_555 13_545 yes
O1 Cu2 O1 5_555 13_555 yes
O1 Cu2 O1 5_655 1_455 yes
O1 Cu2 O1 5_655 . yes
O1 Cu2 O1 5_655 9_445 yes
O1 Cu2 O1 5_655 9_455 yes
O1 Cu2 O1 5_655 5_555 yes
O1 Cu2 O1 5_655 13_545 yes
O1 Cu2 O1 5_655 13_555 yes
O1 Co2a O1 1_455 . yes
O1 Co2a O1 1_455 9_445 yes
O1 Co2a O1 1_455 9_455 yes
O1 Co2a O1 1_455 5_555 yes
O1 Co2a O1 1_455 5_655 yes
O1 Co2a O1 1_455 13_545 yes
O1 Co2a O1 1_455 13_555 yes
O1 Co2a O1 . 1_455 yes
O1 Co2a O1 . 9_445 yes
O1 Co2a O1 . 9_455 yes
O1 Co2a O1 . 5_555 yes
O1 Co2a O1 . 5_655 yes
O1 Co2a O1 . 13_545 yes
O1 Co2a O1 . 13_555 yes
O1 Co2a O1 5_555 1_455 yes
O1 Co2a O1 5_555 . yes
O1 Co2a O1 5_555 9_445 yes
O1 Co2a O1 5_555 9_455 yes
O1 Co2a O1 5_555 5_655 yes
O1 Co2a O1 5_555 13_545 yes
O1 Co2a O1 5_555 13_555 yes
O1 Co2a O1 5_655 1_455 yes
O1 Co2a O1 5_655 . yes
O1 Co2a O1 5_655 9_445 yes
O1 Co2a O1 5_655 9_455 yes
O1 Co2a O1 5_655 5_555 yes
O1 Co2a O1 5_655 13_545 yes
O1 Co2a O1 5_655 13_555 yes

loop_
_geom_bond_atom_site_label_1
_geom_bond_atom_site_label_2
_geom_bond_site_symmetry_1
_geom_bond_site_symmetry_2
_geom_bond_publ_flag
Cu1 O1 . 1_455 yes
Cu1 O1 . . yes
Cu1 O1 . 5_555 yes
Cu1 O1 . 5_655 yes
Co1a O1 . 1_455 yes
Co1a O1 . . yes
Co1a O1 . 5_555 yes
Co1a O1 . 5_655 yes
Cu2 O1 . 1_455 yes
Cu2 O1 . . yes
Cu2 O1 . 5_555 yes
Cu2 O1 . 5_655 yes
Co2a O1 . 1_455 yes
Co2a O1 . . yes
Co2a O1 . 5_555 yes
Co2a O1 . 5_655 yes
Ca O1 . 17_455 yes
Ca O1 . 17_555 yes
Ca O1 . 25_455 yes
Ca O1 . 25_555 yes
Ca O1 . 25_655 yes
Ca O1 . 5_555 yes
Ca O1 . 5_655 yes
Ca O1 . 5_755 yes
Ca O1 . 13_555 yes
Ca O1 . 13_655 yes
